data_4088859
loop_
_publ_author_name
'Allen, Thomas H.'
'Geib, Steven J.'
'Curran, Dennis P.'

_publ_section_title
;
 Radical and Thermal Reactions of N-Heterocyclic Carbene Boranes with
 Diazo Compounds
;
_journal_issue 17
_journal_name_full Organometallics
_journal_page_first 2975
_journal_paper_doi 10.1021/acs.organomet.6b00497
_journal_volume 35
_journal_year 2016
_chemical_formula_sum 'C14 H22 B N5 O4'
_chemical_formula_weight 335.17
_space_group_crystal_system monoclinic
_space_group_IT_number 14
_space_group_name_Hall '-P 2ybc'
_space_group_name_H-M_alt 'P 1 21/c 1'
_atom_sites_solution_hydrogens mixed
_audit_creation_method SHELXL-2014/7
_cell_angle_alpha 90
_cell_angle_beta 102.9763(17)
_cell_angle_gamma 90
_cell_formula_units_Z 4
_cell_length_a 12.0440(5)
_cell_length_b 9.0062(4)
_cell_length_c 16.9281(7)
_cell_measurement_reflns_used 9898
_cell_measurement_temperature 230(2)
_cell_measurement_theta_max 68.057
_cell_measurement_theta_min 2.678
_cell_volume 1789.31(13)
_computing_structure_refinement 'SHELXL-2014/7 (Sheldrick, 2014)'
_diffrn_ambient_temperature 230(2)
_diffrn_measured_fraction_theta_full 0.990
_diffrn_measured_fraction_theta_max 0.990
_diffrn_measurement_device_type 'Bruker X8 Prospector Ultra Cu ImuS'
_diffrn_radiation_type CuK\a
_diffrn_radiation_wavelength 1.54178
_diffrn_reflns_av_R_equivalents 0.0256
_diffrn_reflns_av_unetI/netI 0.0212
_diffrn_reflns_Laue_measured_fraction_full 0.990
_diffrn_reflns_Laue_measured_fraction_max 0.990
_diffrn_reflns_limit_h_max 14
_diffrn_reflns_limit_h_min -14
_diffrn_reflns_limit_k_max 10
_diffrn_reflns_limit_k_min -10
_diffrn_reflns_limit_l_max 18
_diffrn_reflns_limit_l_min -20
_diffrn_reflns_number 18656
_diffrn_reflns_point_group_measured_fraction_full 0.990
_diffrn_reflns_point_group_measured_fraction_max 0.990
_diffrn_reflns_theta_full 67.679
_diffrn_reflns_theta_max 68.154
_diffrn_reflns_theta_min 3.766
_exptl_absorpt_coefficient_mu 0.759
_exptl_absorpt_correction_T_max 0.928
_exptl_absorpt_correction_T_min 0.851
_exptl_absorpt_correction_type multi-scan
_exptl_absorpt_process_details 'Bruker Sadabs'
_exptl_crystal_colour colorless
_exptl_crystal_density_diffrn 1.244
_exptl_crystal_description 'rectangular prism'
_exptl_crystal_F_000 712
_exptl_crystal_size_max 0.220
_exptl_crystal_size_mid 0.140
_exptl_crystal_size_min 0.100
_refine_diff_density_max 0.265
_refine_diff_density_min -0.251
_refine_diff_density_rms 0.052
_refine_ls_extinction_method none
_refine_ls_goodness_of_fit_ref 2.305
_refine_ls_hydrogen_treatment mixed
_refine_ls_matrix_type full
_refine_ls_number_parameters 234
_refine_ls_number_reflns 3237
_refine_ls_number_restraints 0
_refine_ls_restrained_S_all 2.305
_refine_ls_R_factor_all 0.0485
_refine_ls_R_factor_gt 0.0467
_refine_ls_shift/su_max 0.001
_refine_ls_shift/su_mean 0.000
_refine_ls_structure_factor_coef Fsqd
_refine_ls_weighting_details 'w=1/[\s^2^(Fo^2^)+(0.0680P)^2^] where P=(Fo^2^+2Fc^2^)/3'
_refine_ls_weighting_scheme calc
_refine_ls_wR_factor_gt 0.1721
_refine_ls_wR_factor_ref 0.1762
_reflns_Friedel_coverage 0.000
_reflns_number_gt 3052
_reflns_number_total 3237
_reflns_threshold_expression 'I > 2\s(I)'
_cod_data_source_file om6b00497_si_002.cif
_cod_data_source_block tomallen2
_cod_original_sg_symbol_H-M 'P 21/c'
_cod_database_code 4088859
_shelx_shelxl_version_number 2014/7
_shelx_space_group_comment
;
The symmetry employed for this shelxl refinement is uniquely defined
by the following loop, which should always be used as a source of
symmetry information in preference to the above space-group names.
They are only intended as comments.
;
_shelx_estimated_absorpt_t_min 0.851
_shelx_estimated_absorpt_t_max 0.928

loop_
_space_group_symop_operation_xyz
'x, y, z'
'-x, y+1/2, -z+1/2'
'-x, -y, -z'
'x, -y-1/2, z-1/2'

loop_
_atom_site_label
_atom_site_type_symbol
_atom_site_fract_x
_atom_site_fract_y
_atom_site_fract_z
_atom_site_U_iso_or_equiv
_atom_site_adp_type
_atom_site_occupancy
_atom_site_site_symmetry_order
_atom_site_calc_flag
_atom_site_refinement_flags_posn
_atom_site_refinement_flags_adp
_atom_site_refinement_flags_occupancy
_atom_site_disorder_assembly
_atom_site_disorder_group
B1 B 0.64741(12) 0.59604(17) 0.93574(8) 0.0394(4) Uani 1 1 d . . . . .
C1 C 0.62610(11) 0.52678(14) 0.84559(7) 0.0372(3) Uani 1 1 d . . . . .
N1 N 0.52063(10) 0.49060(14) 0.80357(7) 0.0443(3) Uani 1 1 d . . . . .
O1 O 0.73417(13) 0.27551(14) 0.93588(7) 0.0721(4) Uani 1 1 d . . . . .
C2 C 0.52540(14) 0.4330(2) 0.72875(9) 0.0550(4) Uani 1 1 d . . . . .
H2A H 0.4635 0.3985 0.6887 0.066 Uiso 1 1 calc R U . . .
N2 N 0.69594(10) 0.49415(14) 0.79640(6) 0.0433(3) Uani 1 1 d . . . . .
O2 O 0.63905(11) 0.22554(16) 1.03229(9) 0.0743(4) Uani 1 1 d . . . . .
C3 C 0.63491(13) 0.43553(19) 0.72410(8) 0.0529(4) Uani 1 1 d . . . . .
H3A H 0.6646 0.4036 0.6802 0.064 Uiso 1 1 calc R U . . .
N3 N 0.77380(9) 0.61171(12) 0.98390(6) 0.0390(3) Uani 1 1 d . . . . .
O3 O 0.84988(10) 0.20135(13) 1.15560(7) 0.0586(3) Uani 1 1 d . . . . .
C4 C 0.41674(12) 0.5071(2) 0.83329(10) 0.0569(4) Uani 1 1 d . . . . .
H4A H 0.3520 0.4736 0.7921 0.085 Uiso 1 1 calc R U . . .
H4B H 0.4226 0.4481 0.8820 0.085 Uiso 1 1 calc R U . . .
H4C H 0.4065 0.6107 0.8456 0.085 Uiso 1 1 calc R U . . .
N4 N 0.82074(9) 0.53256(13) 1.04829(6) 0.0385(3) Uani 1 1 d . . . . .
O4 O 0.90380(10) 0.43342(13) 1.19329(6) 0.0561(3) Uani 1 1 d . . . . .
C5 C 0.82007(13) 0.5109(2) 0.81535(10) 0.0604(5) Uani 1 1 d . . . . .
H5A H 0.8495 0.4793 0.7692 0.091 Uiso 1 1 calc R U . . .
H5B H 0.8397 0.6142 0.8273 0.091 Uiso 1 1 calc R U . . .
H5C H 0.8532 0.4502 0.8621 0.091 Uiso 1 1 calc R U . . .
N5 N 0.77208(16) 0.8958(2) 0.85125(11) 0.0791(5) Uani 1 1 d . . . . .
C6 C 0.82746(12) 0.76180(16) 0.99206(9) 0.0463(4) Uani 1 1 d . . . . .
C7 C 0.79321(13) 0.83511(19) 0.91215(10) 0.0553(4) Uani 1 1 d . . . . .
C8 C 0.95820(13) 0.7511(2) 1.01191(11) 0.0602(4) Uani 1 1 d . . . . .
H8A H 0.9843 0.7034 1.0642 0.090 Uiso 1 1 calc R U . . .
H8B H 0.9823 0.6931 0.9704 0.090 Uiso 1 1 calc R U . . .
H8C H 0.9905 0.8500 1.0137 0.090 Uiso 1 1 calc R U . . .
C9 C 0.78643(15) 0.8533(2) 1.05617(11) 0.0617(5) Uani 1 1 d . . . . .
H9A H 0.8092 0.8046 1.1084 0.093 Uiso 1 1 calc R U . . .
H9B H 0.8200 0.9516 1.0593 0.093 Uiso 1 1 calc R U . . .
H9C H 0.7041 0.8617 1.0414 0.093 Uiso 1 1 calc R U . . .
C10 C 0.79234(11) 0.39721(15) 1.06204(8) 0.0406(3) Uani 1 1 d . . . . .
C11 C 0.71769(15) 0.29419(19) 1.00475(12) 0.0674(6) Uani 1 1 d . . . . .
C12' C 0.6316(5) 0.1773(5) 0.8913(3) 0.0897(15) Uani 0.5 1 d . . P A 2
H12D H 0.6388 0.1578 0.8363 0.135 Uiso 0.5 1 calc R U P A 2
H12E H 0.6319 0.0840 0.9200 0.135 Uiso 0.5 1 calc R U P A 2
H12F H 0.5606 0.2292 0.8900 0.135 Uiso 0.5 1 calc R U P A 2
C12 C 0.5678(3) 0.1399(4) 0.9656(2) 0.0652(9) Uani 0.5 1 d . . P . .
H12A H 0.5088 0.0882 0.9853 0.098 Uiso 0.5 1 calc R U P A 2
H12B H 0.5330 0.2069 0.9222 0.098 Uiso 0.5 1 calc R U P A 2
H12C H 0.6148 0.0684 0.9453 0.098 Uiso 0.5 1 calc R U P A 2
C13 C 0.85059(11) 0.33224(16) 1.14036(8) 0.0423(3) Uani 1 1 d . . . . .
C14 C 0.95400(16) 0.3766(2) 1.27335(9) 0.0637(5) Uani 1 1 d . . . . .
H14A H 0.9906 0.4571 1.3076 0.096 Uiso 1 1 calc R U . . .
H14B H 0.8949 0.3333 1.2967 0.096 Uiso 1 1 calc R U . . .
H14C H 1.0101 0.3014 1.2694 0.096 Uiso 1 1 calc R U . . .
H1A H 0.6055(18) 0.715(2) 0.9325(12) 0.063(5) Uiso 1 1 d . . . . .
H1B H 0.6005(14) 0.5322(19) 0.9713(10) 0.045(4) Uiso 1 1 d . . . . .

loop_
_atom_site_aniso_label
_atom_site_aniso_U_11
_atom_site_aniso_U_22
_atom_site_aniso_U_33
_atom_site_aniso_U_23
_atom_site_aniso_U_13
_atom_site_aniso_U_12
B1 0.0356(7) 0.0496(8) 0.0281(7) -0.0061(5) -0.0031(5) 0.0102(6)
C1 0.0384(6) 0.0416(7) 0.0277(6) -0.0004(4) -0.0008(5) 0.0052(5)
N1 0.0403(6) 0.0572(7) 0.0311(6) -0.0068(4) -0.0010(4) 0.0008(5)
O1 0.1075(11) 0.0549(7) 0.0418(7) -0.0142(5) -0.0087(6) 0.0169(6)
C2 0.0549(8) 0.0725(10) 0.0315(7) -0.0137(6) -0.0033(6) 0.0009(7)
N2 0.0438(6) 0.0531(7) 0.0308(6) -0.0045(4) 0.0040(4) 0.0055(5)
O2 0.0488(6) 0.0742(8) 0.0914(10) -0.0322(7) -0.0021(6) -0.0064(6)
C3 0.0608(9) 0.0670(10) 0.0284(7) -0.0087(6) 0.0044(6) 0.0052(7)
N3 0.0375(6) 0.0440(6) 0.0299(6) -0.0033(4) -0.0045(4) 0.0100(4)
O3 0.0680(7) 0.0501(7) 0.0541(7) 0.0080(5) 0.0062(5) -0.0021(5)
C4 0.0396(7) 0.0784(11) 0.0493(9) -0.0122(7) 0.0031(6) -0.0025(6)
N4 0.0353(5) 0.0481(6) 0.0288(6) -0.0006(4) 0.0006(4) 0.0095(4)
O4 0.0661(7) 0.0563(7) 0.0348(6) 0.0069(4) -0.0119(4) -0.0057(5)
C5 0.0445(8) 0.0820(12) 0.0557(10) -0.0172(8) 0.0132(7) 0.0058(7)
N5 0.0797(11) 0.0808(11) 0.0653(10) 0.0263(8) -0.0080(8) 0.0028(8)
C6 0.0450(7) 0.0447(7) 0.0405(8) 0.0006(5) -0.0090(5) 0.0065(5)
C7 0.0540(8) 0.0516(9) 0.0517(9) 0.0077(6) -0.0064(6) 0.0059(6)
C8 0.0443(8) 0.0618(10) 0.0646(10) 0.0084(7) -0.0090(7) -0.0008(6)
C9 0.0680(10) 0.0529(9) 0.0537(9) -0.0142(7) -0.0083(7) 0.0107(7)
C10 0.0371(6) 0.0479(7) 0.0334(7) -0.0045(5) 0.0005(5) 0.0056(5)
C11 0.0602(10) 0.0485(9) 0.0744(12) -0.0188(8) -0.0252(8) 0.0186(8)
C12' 0.137(4) 0.058(2) 0.057(2) -0.0096(16) -0.016(2) 0.001(2)
C12 0.0447(15) 0.0562(18) 0.082(2) -0.0236(17) -0.0124(14) -0.0059(13)
C13 0.0392(6) 0.0482(8) 0.0383(7) 0.0022(5) 0.0063(5) 0.0010(5)
C14 0.0717(10) 0.0729(11) 0.0357(8) 0.0112(7) -0.0105(7) -0.0023(8)

loop_
_atom_type_symbol
_atom_type_description
_atom_type_scat_dispersion_real
_atom_type_scat_dispersion_imag
_atom_type_scat_source
C C 0.0181 0.0091 'International Tables Vol C Tables 4.2.6.8 and 6.1.1.4'
H H 0.0000 0.0000 'International Tables Vol C Tables 4.2.6.8 and 6.1.1.4'
B B 0.0090 0.0039 'International Tables Vol C Tables 4.2.6.8 and 6.1.1.4'
N N 0.0311 0.0180 'International Tables Vol C Tables 4.2.6.8 and 6.1.1.4'
O O 0.0492 0.0322 'International Tables Vol C Tables 4.2.6.8 and 6.1.1.4'

loop_
_geom_angle_atom_site_label_1
_geom_angle_atom_site_label_2
_geom_angle_atom_site_label_3
_geom_angle
N3 B1 C1 117.19(10)
N3 B1 H1A 107.3(11)
C1 B1 H1A 109.4(10)
N3 B1 H1B 109.1(9)
C1 B1 H1B 109.2(9)
H1A B1 H1B 103.8(14)
N2 C1 N1 105.49(11)
N2 C1 B1 133.01(12)
N1 C1 B1 121.50(11)
C1 N1 C2 110.24(12)
C1 N1 C4 124.97(12)
C2 N1 C4 124.78(13)
C11 O1 C12' 104.7(3)
C3 C2 N1 106.94(13)
C3 C2 H2A 126.5
N1 C2 H2A 126.5
C1 N2 C3 110.49(11)
C1 N2 C5 126.34(11)
C3 N2 C5 123.13(12)
C11 O2 C12 108.6(2)
C2 C3 N2 106.83(12)
C2 C3 H3A 126.6
N2 C3 H3A 126.6
N4 N3 C6 108.48(10)
N4 N3 B1 124.65(11)
C6 N3 B1 118.76(10)
N1 C4 H4A 109.5
N1 C4 H4B 109.5
H4A C4 H4B 109.5
N1 C4 H4C 109.5
H4A C4 H4C 109.5
H4B C4 H4C 109.5
C10 N4 N3 124.97(11)
C13 O4 C14 115.05(12)
N2 C5 H5A 109.5
N2 C5 H5B 109.5
H5A C5 H5B 109.5
N2 C5 H5C 109.5
H5A C5 H5C 109.5
H5B C5 H5C 109.5
C7 C6 N3 107.10(11)
C7 C6 C9 109.89(12)
N3 C6 C9 110.58(13)
C7 C6 C8 106.83(14)
N3 C6 C8 111.39(12)
C9 C6 C8 110.90(13)
N5 C7 C6 176.36(19)
C6 C8 H8A 109.5
C6 C8 H8B 109.5
H8A C8 H8B 109.5
C6 C8 H8C 109.5
H8A C8 H8C 109.5
H8B C8 H8C 109.5
C6 C9 H9A 109.5
C6 C9 H9B 109.5
H9A C9 H9B 109.5
C6 C9 H9C 109.5
H9A C9 H9C 109.5
H9B C9 H9C 109.5
N4 C10 C13 116.20(11)
N4 C10 C11 127.71(13)
C13 C10 C11 115.72(13)
O1 C11 O2 123.81(16)
O1 C11 C10 119.8(2)
O2 C11 C10 116.36(17)
O1 C12' C12 101.5(2)
O1 C12' H12D 109.5
C12 C12' H12D 148.5
O1 C12' H12E 109.5
C12 C12' H12E 52.5
H12D C12' H12E 109.5
O1 C12' H12F 109.5
C12 C12' H12F 63.7
H12D C12' H12F 109.5
H12E C12' H12F 109.5
O2 C12 C12' 100.8(3)
O2 C12 H12A 109.5
C12' C12 H12A 149.7
O2 C12 H12B 109.5
C12' C12 H12B 59.5
H12A C12 H12B 109.5
O2 C12 H12C 109.5
C12' C12 H12C 57.1
H12A C12 H12C 109.5
H12B C12 H12C 109.5
O3 C13 O4 123.22(13)
O3 C13 C10 123.71(13)
O4 C13 C10 113.07(12)
O4 C14 H14A 109.5
O4 C14 H14B 109.5
H14A C14 H14B 109.5
O4 C14 H14C 109.5
H14A C14 H14C 109.5
H14B C14 H14C 109.5

loop_
_geom_bond_atom_site_label_1
_geom_bond_atom_site_label_2
_geom_bond_distance
B1 N3 1.5635(17)
B1 C1 1.6150(17)
B1 H1A 1.18(2)
B1 H1B 1.079(17)
C1 N2 1.3422(17)
C1 N1 1.3490(17)
N1 C2 1.3819(18)
N1 C4 1.457(2)
O1 C11 1.237(3)
O1 C12' 1.569(5)
C2 C3 1.339(2)
C2 H2A 0.9400
N2 C3 1.3830(18)
N2 C5 1.4647(19)
O2 C11 1.302(3)
O2 C12 1.473(3)
C3 H3A 0.9400
N3 N4 1.3188(15)
N3 C6 1.4912(19)
O3 C13 1.2072(19)
C4 H4A 0.9700
C4 H4B 0.9700
C4 H4C 0.9700
N4 C10 1.3011(19)
O4 C13 1.3364(18)
O4 C14 1.4477(17)
C5 H5A 0.9700
C5 H5B 0.9700
C5 H5C 0.9700
N5 C7 1.144(2)
C6 C7 1.478(2)
C6 C9 1.530(2)
C6 C8 1.538(2)
C8 H8A 0.9700
C8 H8B 0.9700
C8 H8C 0.9700
C9 H9A 0.9700
C9 H9B 0.9700
C9 H9C 0.9700
C10 C13 1.4746(18)
C10 C11 1.489(2)
C12' C12 1.649(8)
C12' H12D 0.9700
C12' H12E 0.9700
C12' H12F 0.9700
C12 H12A 0.9700
C12 H12B 0.9700
C12 H12C 0.9700
C14 H14A 0.9700
C14 H14B 0.9700
C14 H14C 0.9700
